data_1563712
loop_
_publ_author_name
'Mondal, Pradip Kumar'
'Mirmehrabi, Mahmoud'
'Rohani, Sohrab'

_publ_section_title
;
 Insight into the Formation of Heteromolecular Hydrogen Bonds between
 Dasatinib and GRAS Molecules
;
_journal_name_full 'Organic Process Research &amp; Development'
_journal_paper_doi 10.1021/acs.oprd.0c00549
_journal_year 2021
_chemical_absolute_configuration unk
_chemical_formula_moiety 'C26 H32 Cl N7 O6 S, 0.5(C4 H5 O4), H2 O'
_chemical_formula_sum 'C26 H34 Cl N7 O7 S'
_chemical_formula_weight 624.121
_space_group_crystal_system monoclinic
_space_group_IT_number 4
_space_group_name_Hall 'P 2yb'
_space_group_name_H-M_alt 'P 1 21 1'
_symmetry_Int_Tables_number 4
_audit_creation_date 2020-07-25
_audit_creation_method
;
Olex2 1.3
(compiled Nov 21 2019 18:26:39 for OlexSys, GUI svn.r6003)
;
_cell_angle_alpha 90
_cell_angle_beta 114.793(3)
_cell_angle_gamma 90
_cell_formula_units_Z 4
_cell_length_a 9.5141(5)
_cell_length_b 30.3107(17)
_cell_length_c 11.2831(6)
_cell_measurement_reflns_used 6452
_cell_measurement_temperature 273.15
_cell_measurement_theta_max 68.58
_cell_measurement_theta_min 2.92
_cell_volume 2953.9(3)
_computing_molecular_graphics 'Olex2 1.3 (Dolomanov et al., 2009)'
_computing_publication_material 'Olex2 1.3 (Dolomanov et al., 2009)'
_computing_structure_refinement 'olex2.refine 1.3 (Bourhis et al., 2015)'
_diffrn_ambient_temperature 273.15
_diffrn_measured_fraction_theta_full 0.9976
_diffrn_measured_fraction_theta_max 0.9823
_diffrn_measurement_device_type 'Bruker APEX-II CCD'
_diffrn_measurement_method '\f and \w scans'
_diffrn_radiation_type 'Cu K\a'
_diffrn_radiation_wavelength 1.54178
_diffrn_reflns_av_R_equivalents 0.0790
_diffrn_reflns_av_unetI/netI 0.0729
_diffrn_reflns_Laue_measured_fraction_full 0.9976
_diffrn_reflns_Laue_measured_fraction_max 0.9823
_diffrn_reflns_limit_h_max 11
_diffrn_reflns_limit_h_min -10
_diffrn_reflns_limit_k_max 36
_diffrn_reflns_limit_k_min -35
_diffrn_reflns_limit_l_max 12
_diffrn_reflns_limit_l_min -13
_diffrn_reflns_number 31510
_diffrn_reflns_point_group_measured_fraction_full 0.9659
_diffrn_reflns_point_group_measured_fraction_max 0.9452
_diffrn_reflns_theta_full 67.6786
_diffrn_reflns_theta_max 69.42
_diffrn_reflns_theta_min 2.92
_exptl_absorpt_coefficient_mu 2.290
_exptl_crystal_density_diffrn 1.403
_exptl_crystal_description prism
_exptl_crystal_F_000 1319.029
_exptl_crystal_size_max 0.51
_exptl_crystal_size_mid 0.43
_exptl_crystal_size_min 0.39
_refine_diff_density_max 0.6986
_refine_diff_density_min -0.4750
_refine_diff_density_rms 0.0819
_refine_ls_abs_structure_details 'Flack, H. D. (1983). Acta Cryst. A39, 876-881.'
_refine_ls_abs_structure_Flack 0.48(2)
_refine_ls_d_res_high 0.8235
_refine_ls_d_res_low 15.1554
_refine_ls_goodness_of_fit_ref 1.0630
_refine_ls_hydrogen_treatment mixed
_refine_ls_matrix_type full
_refine_ls_number_constraints 104
_refine_ls_number_parameters 773
_refine_ls_number_reflns 10496
_refine_ls_number_restraints 1
_refine_ls_restrained_S_all 1.0630
_refine_ls_R_factor_all 0.0986
_refine_ls_R_factor_gt 0.0668
_refine_ls_shift/su_max 0.0009
_refine_ls_shift/su_mean 0.0000
_refine_ls_structure_factor_coef Fsqd
_refine_ls_weighting_details 'w=1/[\s^2^(Fo^2^)+(0.0919P)^2^+0.9839P] where P=(Fo^2^+2Fc^2^)/3'
_refine_ls_weighting_scheme calc
_refine_ls_wR_factor_gt 0.1650
_refine_ls_wR_factor_ref 0.1870
_reflns_Friedel_coverage 0.906
_reflns_limit_h_max 11
_reflns_limit_h_min -11
_reflns_limit_k_max 36
_reflns_limit_k_min -34
_reflns_limit_l_max 13
_reflns_limit_l_min -13
_reflns_number_gt 7513
_reflns_number_total 10496
_reflns_threshold_expression I>=2u(I)
_cod_data_source_file op0c00549_si_002.cif
_cod_data_source_block DASA-SA-H2O
_cod_depositor_comments
;

2022-04-28
Z value and formula fixed to values more according to usual
chemical conventions.                 miguel
;
_cod_original_formula_sum 'C52 H68 Cl2 N14 O14 S2'
_cod_original_formula_weight 1248.243
_cod_original_formula_moiety 'C22 H27 Cl N7 O2 S, C26 H32 Cl N7 O6 S, C4 H5 O4, 2(H2 O)'
_cod_original_formula_units_Z 2
_cod_original_sg_symbol_Hall ' P 2yb'
_cod_database_code 1563712
_olex2_refinement_description
;
1. Fixed Uiso
 At 1.2 times of:
  All C(H) groups, All C(H,H) groups, All N(H) groups
 At 1.5 times of:
  All C(H,H,H) groups, All O(H) groups, All O(H,H) groups
2.a Free rotating group:
 O13(H13a,H13b), O14(H14a,H14b)
2.b Secondary CH2 refined with riding coordinates:
 C1(H1b,H1c), C2(H2a,H2b), C3(H3a,H3b), C4(H4a,H4b), C5(H5a,H5b), C6(H6a,H6b),
 C23(H23a,H23b), C24(H24a,H24b), C25(H25a,H25b), C26(H26a,H26b), C27(H27a,H27b),
  C28(H28a,H28b), C46(H46a,H46b), C47(H47a,H47b), C50(H50a,H50b), C51(H51a,H51b)
2.c Me refined with riding coordinates:
 C10(H10a,H10b,H10c), C22(H22a,H22b,H22c), C33(H33a,H33b,H33c), C44(H44a,H44b,
 H44c)
2.d Aromatic/amide H refined with riding coordinates:
 N5(H5), N7(H7), N12(H12), N14(H14), C8(H8), C13(H13), C18(H18), C19(H19),
 C20(H20), C30(H30), C35(H35), C40(H40), C41(H41), C42(H42)
2.e Idealised tetrahedral OH refined as rotating group:
 O1(H1), O3(H3), O11(H11)
;
_olex2_submission_special_instructions 'No special instructions were received'

loop_
_space_group_symop_id
_space_group_symop_operation_xyz
1 x,y,z
2 -x,y+1/2,-z

loop_
_atom_site_label
_atom_site_type_symbol
_atom_site_fract_x
_atom_site_fract_y
_atom_site_fract_z
_atom_site_U_iso_or_equiv
_atom_site_adp_type
_atom_site_occupancy
_atom_site_refinement_flags_posn
Cl1 Cl 0.6027(2) 0.72410(7) 0.46428(17) 0.0580(5) Uani 1.000000 .
Cl2 Cl 1.0892(2) 0.51257(7) 0.43556(17) 0.0608(5) Uani 1.000000 .
S1 S 0.36762(17) 0.57265(6) 0.33139(15) 0.0401(4) Uani 1.000000 .
S2 S 0.87706(16) 0.66477(5) 0.33374(14) 0.0348(3) Uani 1.000000 .
O1 O -0.6101(6) 0.3740(2) -0.6263(6) 0.0761(18) Uani 1.000000 .
H1 H -0.642(11) 0.3712(2) -0.570(7) 0.114(3) Uiso 1.000000 GR
O2 O 0.4978(5) 0.63504(17) 0.5590(4) 0.0443(11) Uani 1.000000 .
O3 O -0.1411(8) 0.86138(19) -0.6552(8) 0.088(2) Uani 1.000000 .
H3 H -0.2348(19) 0.8638(7) -0.679(10) 0.131(3) Uiso 1.000000 GR
O4 O 0.9904(4) 0.59761(16) 0.5448(4) 0.0432(11) Uani 1.000000 .
O5 O 0.0616(5) 0.79190(16) 0.1170(4) 0.0476(11) Uani 1.000000 .
O6 O 0.2781(5) 0.75405(14) 0.2310(4) 0.0467(10) Uani 1.000000 .
O7 O 0.3518(5) 0.85853(16) 0.3295(4) 0.0439(11) Uani 1.000000 .
O8 O 0.6014(6) 0.86923(18) 0.3849(5) 0.0715(16) Uani 1.000000 .
O9 O -0.0063(7) 0.8501(2) -0.2458(6) 0.0804(17) Uani 1.000000 .
O10 O 0.1566(6) 0.87837(18) -0.3237(5) 0.0556(13) Uani 1.000000 .
O11 O 0.3960(8) 0.8924(2) -0.0189(7) 0.098(2) Uani 1.000000 .
H11 H 0.4871(10) 0.887(3) 0.028(9) 0.147(3) Uiso 1.000000 GR
O12 O 0.5040(7) 0.9395(2) -0.1022(5) 0.0779(19) Uani 1.000000 .
O13 O 0.8303(15) 0.8510(4) -0.0928(16) 0.226(7) Uani 1.000000 .
N1 N -0.3477(7) 0.4326(2) -0.4524(5) 0.0461(14) Uani 1.000000 .
N2 N -0.1543(7) 0.4718(2) -0.2023(6) 0.0544(17) Uani 1.000000 .
N3 N -0.1373(6) 0.51969(19) -0.0402(5) 0.0424(13) Uani 1.000000 .
N4 N 0.1038(6) 0.54250(18) 0.1272(5) 0.0413(13) Uani 1.000000 .
N5 N 0.3337(7) 0.5122(2) 0.1401(6) 0.0535(15) Uani 1.000000 .
H5 H 0.3787(7) 0.4926(2) 0.1131(6) 0.0642(18) Uiso 1.000000 R
N6 N 0.5789(7) 0.5371(2) 0.2731(7) 0.0628(18) Uani 1.000000 .
N7 N 0.7434(6) 0.63643(19) 0.5763(5) 0.0397(12) Uani 1.000000 .
H7 H 0.8101(6) 0.62406(19) 0.5542(5) 0.0476(15) Uiso 1.000000 R
N8 N 0.1603(5) 0.80558(18) -0.4383(4) 0.0352(12) Uani 1.000000 .
N9 N 0.3660(5) 0.7611(2) -0.2050(5) 0.0424(13) Uani 1.000000 .
N10 N 0.3872(5) 0.71323(18) -0.0384(5) 0.0380(12) Uani 1.000000 .
N11 N 0.6300(6) 0.69673(18) 0.1371(5) 0.0370(12) Uani 1.000000 .
N12 N 0.8544(6) 0.72786(19) 0.1527(5) 0.0413(12) Uani 1.000000 .
H12 H 0.8991(6) 0.74845(19) 0.1288(5) 0.0496(15) Uiso 1.000000 R
N13 N 1.0959(6) 0.70221(18) 0.2957(5) 0.0419(13) Uani 1.000000 .
N14 N 1.2390(5) 0.59577(18) 0.5745(5) 0.0360(11) Uani 1.000000 .
H14 H 1.3117(5) 0.60853(18) 0.5611(5) 0.0432(14) Uiso 1.000000 R
C1 C -0.5967(9) 0.4191(3) -0.6486(7) 0.059(2) Uani 1.000000 .
H1b H -0.6472(9) 0.4252(3) -0.7415(7) 0.071(3) Uiso 1.000000 R
H1c H -0.6472(9) 0.4365(3) -0.6055(7) 0.071(3) Uiso 1.000000 R
C2 C -0.4278(9) 0.4316(3) -0.5964(7) 0.058(2) Uani 1.000000 .
H2a H -0.4195(9) 0.4605(3) -0.6299(7) 0.070(2) Uiso 1.000000 R
H2b H -0.3753(9) 0.4107(3) -0.6290(7) 0.070(2) Uiso 1.000000 R
C3 C -0.4060(8) 0.4677(2) -0.3908(7) 0.0511(18) Uani 1.000000 .
H3a H -0.3948(8) 0.4963(2) -0.4249(7) 0.061(2) Uiso 1.000000 R
H3b H -0.5154(8) 0.4629(2) -0.4149(7) 0.061(2) Uiso 1.000000 R
C4 C -0.3211(8) 0.4684(3) -0.2438(8) 0.056(2) Uani 1.000000 .
H4a H -0.3444(8) 0.4417(3) -0.2083(8) 0.067(2) Uiso 1.000000 R
H4b H -0.3566(8) 0.4933(3) -0.2097(8) 0.067(2) Uiso 1.000000 R
C5 C -0.0911(8) 0.4374(3) -0.2611(7) 0.0518(18) Uani 1.000000 .
H5a H 0.0188(8) 0.4421(3) -0.2344(7) 0.062(2) Uiso 1.000000 R
H5b H -0.1051(8) 0.4083(3) -0.2313(7) 0.062(2) Uiso 1.000000 R
C6 C -0.1763(8) 0.4400(3) -0.4096(7) 0.0537(19) Uani 1.000000 .
H6a H -0.1357(8) 0.4178(3) -0.4489(7) 0.064(2) Uiso 1.000000 R
H6b H -0.1594(8) 0.4687(3) -0.4391(7) 0.064(2) Uiso 1.000000 R
C7 C -0.0623(8) 0.4926(2) -0.0904(7) 0.0479(17) Uani 1.000000 .
C8 C 0.0991(8) 0.4874(2) -0.0287(7) 0.0500(18) Uani 1.000000 .
H8 H 0.1506(8) 0.4673(2) -0.0588(7) 0.060(2) Uiso 1.000000 R
C9 C -0.0492(8) 0.5427(2) 0.0644(7) 0.0437(16) Uani 1.000000 .
C10 C -0.1315(8) 0.5743(2) 0.1177(6) 0.0487(16) Uani 1.000000 .
H10a H -0.2412(8) 0.5722(2) 0.0666(6) 0.073(2) Uiso 1.000000 R
H10b H -0.1077(8) 0.5668(2) 0.2068(6) 0.073(2) Uiso 1.000000 R
H10c H -0.0978(8) 0.6039(2) 0.1136(6) 0.073(2) Uiso 1.000000 R
C11 C 0.1768(8) 0.5135(2) 0.0783(7) 0.0464(16) Uani 1.000000 .
C12 C 0.4304(7) 0.5389(2) 0.2420(7) 0.0431(16) Uani 1.000000 .
C13 C 0.6509(8) 0.5648(3) 0.3782(8) 0.060(2) Uani 1.000000 .
H13 H 0.7578(8) 0.5685(3) 0.4159(8) 0.072(2) Uiso 1.000000 R
C14 C 0.5609(7) 0.5863(2) 0.4239(7) 0.0434(16) Uani 1.000000 .
C15 C 0.5959(7) 0.6206(2) 0.5253(6) 0.0435(16) Uani 1.000000 .
C16 C 0.7915(7) 0.6727(3) 0.6649(6) 0.0417(16) Uani 1.000000 .
C17 C 0.7341(7) 0.7146(3) 0.6231(6) 0.0449(16) Uani 1.000000 .
C18 C 0.7856(7) 0.7505(3) 0.7080(6) 0.0511(18) Uani 1.000000 .
H18 H 0.7484(7) 0.7787(3) 0.6800(6) 0.061(2) Uiso 1.000000 R
C19 C 0.8926(8) 0.7432(3) 0.8342(7) 0.065(2) Uani 1.000000 .
H19 H 0.9282(8) 0.7667(3) 0.8922(7) 0.077(3) Uiso 1.000000 R
C20 C 0.9476(8) 0.7008(3) 0.8752(7) 0.059(2) Uani 1.000000 .
H20 H 1.0206(8) 0.6965(3) 0.9605(7) 0.070(3) Uiso 1.000000 R
C21 C 0.8977(7) 0.6655(3) 0.7940(6) 0.0548(19) Uani 1.000000 .
C22 C 0.9641(7) 0.6191(2) 0.8407(6) 0.0476(18) Uani 1.000000 .
H22a H 0.9160(7) 0.5983(2) 0.7711(6) 0.071(3) Uiso 1.000000 R
H22b H 1.0738(7) 0.6194(2) 0.8658(6) 0.071(3) Uiso 1.000000 R
H22c H 0.9439(7) 0.6108(2) 0.9141(6) 0.071(3) Uiso 1.000000 R
C23 C -0.0999(9) 0.8202(4) -0.6245(10) 0.094(4) Uani 1.000000 .
H23a H -0.1270(9) 0.8118(4) -0.5537(10) 0.113(4) Uiso 1.000000 R
H23b H -0.1604(9) 0.8019(4) -0.6991(10) 0.113(4) Uiso 1.000000 R
C24 C 0.0711(7) 0.8096(3) -0.5835(6) 0.055(2) Uani 1.000000 .
H24a H 0.1171(7) 0.8326(3) -0.6153(6) 0.065(3) Uiso 1.000000 R
H24b H 0.0794(7) 0.7821(3) -0.6241(6) 0.065(3) Uiso 1.000000 R
C25 C 0.1064(7) 0.7663(2) -0.3885(6) 0.0393(15) Uani 1.000000 .
H25a H -0.0026(7) 0.7695(2) -0.4084(6) 0.0472(18) Uiso 1.000000 R
H25b H 0.1193(7) 0.7399(2) -0.4313(6) 0.0472(18) Uiso 1.000000 R
C26 C 0.1984(7) 0.7622(3) -0.2430(6) 0.0442(16) Uani 1.000000 .
H26a H 0.1679(7) 0.7353(3) -0.2131(6) 0.0531(19) Uiso 1.000000 R
H26b H 0.1742(7) 0.7869(3) -0.2002(6) 0.0531(19) Uiso 1.000000 R
C27 C 0.4208(7) 0.7967(3) -0.2599(6) 0.0453(17) Uani 1.000000 .
H27a H 0.4150(7) 0.8242(3) -0.2184(6) 0.054(2) Uiso 1.000000 R
H27b H 0.5284(7) 0.7915(3) -0.2423(6) 0.054(2) Uiso 1.000000 R
C28 C 0.3267(7) 0.8005(2) -0.4046(6) 0.0388(15) Uani 1.000000 .
H28a H 0.3423(7) 0.7742(2) -0.4470(6) 0.0466(18) Uiso 1.000000 R
H28b H 0.3625(7) 0.8257(2) -0.4373(6) 0.0466(18) Uiso 1.000000 R
C29 C 0.4592(7) 0.7424(2) -0.0894(6) 0.0390(15) Uani 1.000000 .
C30 C 0.6159(7) 0.7495(2) -0.0250(6) 0.0414(15) Uani 1.000000 .
H30 H 0.6659(7) 0.7702(2) -0.0548(6) 0.0497(18) Uiso 1.000000 R
C31 C 0.6960(7) 0.7248(2) 0.0857(6) 0.0388(14) Uani 1.000000 .
C32 C 0.4758(7) 0.6924(2) 0.0699(6) 0.0364(13) Uani 1.000000 .
C33 C 0.3987(7) 0.6604(2) 0.1273(6) 0.0427(15) Uani 1.000000 .
H33a H 0.4755(7) 0.6475(2) 0.2054(6) 0.064(2) Uiso 1.000000 R
H33b H 0.3235(7) 0.6758(2) 0.1478(6) 0.064(2) Uiso 1.000000 R
H33c H 0.3482(7) 0.6375(2) 0.0651(6) 0.064(2) Uiso 1.000000 R
C34 C 0.9470(7) 0.7018(2) 0.2524(6) 0.0383(14) Uani 1.000000 .
C35 C 1.1655(6) 0.6729(2) 0.3941(6) 0.0374(14) Uani 1.000000 .
H35 H 1.2723(6) 0.6692(2) 0.4344(6) 0.0449(17) Uiso 1.000000 R
C36 C 1.0682(7) 0.6495(2) 0.4291(6) 0.0355(14) Uani 1.000000 .
C37 C 1.0963(6) 0.6129(2) 0.5205(5) 0.0311(13) Uani 1.000000 .
C38 C 1.2740(6) 0.5576(2) 0.6528(6) 0.0377(15) Uani 1.000000 .
C39 C 1.2108(7) 0.5169(2) 0.5988(6) 0.0420(15) Uani 1.000000 .
C40 C 1.2499(8) 0.4789(3) 0.6740(8) 0.057(2) Uani 1.000000 .
H40 H 1.2099(8) 0.4517(3) 0.6372(8) 0.068(2) Uiso 1.000000 R
C41 C 1.3488(9) 0.4822(3) 0.8037(9) 0.067(2) Uani 1.000000 .
H41 H 1.3723(9) 0.4569(3) 0.8553(9) 0.081(3) Uiso 1.000000 R
C42 C 1.4128(8) 0.5210(3) 0.8584(8) 0.061(2) Uani 1.000000 .
H42 H 1.4810(8) 0.5219(3) 0.9463(8) 0.073(3) Uiso 1.000000 R
C43 C 1.3779(7) 0.5598(3) 0.7846(6) 0.0470(17) Uani 1.000000 .
C44 C 1.4444(7) 0.6060(3) 0.8437(5) 0.0459(17) Uani 1.000000 .
H44a H 1.4059(7) 0.6280(3) 0.7764(5) 0.069(3) Uiso 1.000000 R
H44b H 1.4125(7) 0.6131(3) 0.9117(5) 0.069(3) Uiso 1.000000 R
H44c H 1.5554(7) 0.6053(3) 0.8791(5) 0.069(3) Uiso 1.000000 R
C45 C 0.2025(8) 0.7868(2) 0.1530(6) 0.0430(15) Uani 1.000000 .
C46 C 0.2992(7) 0.8136(2) 0.1058(5) 0.0406(13) Uani 1.000000 .
H46a H 0.3021(7) 0.7991(2) 0.0303(5) 0.0488(16) Uiso 1.000000 R
H46b H 0.2498(7) 0.8420(2) 0.0774(5) 0.0488(16) Uiso 1.000000 R
C47 C 0.4625(7) 0.8211(2) 0.2046(6) 0.0468(16) Uani 1.000000 .
H47a H 0.5086(7) 0.7929(2) 0.2411(6) 0.0561(19) Uiso 1.000000 R
H47b H 0.5219(7) 0.8337(2) 0.1610(6) 0.0561(19) Uiso 1.000000 R
C48 C 0.4727(7) 0.8516(2) 0.3152(7) 0.0481(16) Uani 1.000000 .
C49 C 0.0782(9) 0.8806(3) -0.2533(8) 0.064(2) Uani 1.000000 .
C50 C 0.0977(10) 0.9215(3) -0.1722(8) 0.068(2) Uani 1.000000 .
H50a H 0.0059(10) 0.9397(3) -0.2130(8) 0.081(3) Uiso 1.000000 R
H50b H 0.1058(10) 0.9129(3) -0.0867(8) 0.081(3) Uiso 1.000000 R
C51 C 0.2421(9) 0.9495(3) -0.1548(7) 0.060(2) Uani 1.000000 .
H51a H 0.2314(9) 0.9590(3) -0.2402(7) 0.072(2) Uiso 1.000000 R
H51b H 0.2436(9) 0.9757(3) -0.1050(7) 0.072(2) Uiso 1.000000 R
C52 C 0.3873(9) 0.9273(3) -0.0909(7) 0.064(2) Uani 1.000000 .
H6 H 0.199(13) 0.737(4) 0.247(11) 0.14(4) Uiso 1.000000 .
H10 H 0.154(5) 0.8439(17) -0.387(5) 0.020(13) Uiso 1.000000 .
H1a H -0.375(7) 0.403(2) -0.420(6) 0.040(16) Uiso 1.000000 .
O14 O 0.7252(14) 0.8801(4) 0.0751(11) 0.150(3) Uiso 1.000000 .
H13a H 0.88(2) 0.871(5) -0.11(2) 0.339(10) Uiso 1.000000 G
H13b H 0.895(18) 0.830(5) -0.06(2) 0.339(10) Uiso 1.000000 G
H14a H 0.74(2) 0.871(5) 0.012(13) 0.225(5) Uiso 1.000000 G
H14b H 0.772(17) 0.905(3) 0.096(15) 0.225(5) Uiso 1.000000 G

loop_
_atom_site_aniso_label
_atom_site_aniso_U_11
_atom_site_aniso_U_22
_atom_site_aniso_U_33
_atom_site_aniso_U_12
_atom_site_aniso_U_13
_atom_site_aniso_U_23
Cl1 0.0543(9) 0.0674(12) 0.0490(9) 0.0039(9) 0.0185(7) 0.0039(9)
Cl2 0.0707(12) 0.0578(11) 0.0579(10) -0.0133(9) 0.0309(9) -0.0071(9)
S1 0.0339(7) 0.0471(11) 0.0439(8) 0.0017(7) 0.0209(6) 0.0058(7)
S2 0.0287(7) 0.0400(9) 0.0352(7) 0.0002(6) 0.0130(5) 0.0037(6)
O1 0.044(3) 0.113(6) 0.068(4) 0.002(3) 0.019(3) -0.000(3)
O2 0.028(2) 0.062(3) 0.049(2) 0.003(2) 0.0213(19) 0.009(2)
O3 0.096(5) 0.051(3) 0.157(6) 0.025(3) 0.093(5) 0.028(4)
O4 0.029(2) 0.052(3) 0.048(2) 0.0098(19) 0.0159(18) 0.015(2)
O5 0.041(3) 0.056(3) 0.042(2) -0.005(2) 0.015(2) 0.006(2)
O6 0.041(2) 0.046(3) 0.053(3) -0.0001(19) 0.020(2) 0.011(2)
O7 0.040(2) 0.049(3) 0.049(3) 0.004(2) 0.025(2) -0.003(2)
O8 0.053(3) 0.083(4) 0.094(4) -0.024(3) 0.046(3) -0.039(3)
O9 0.075(4) 0.093(4) 0.090(4) -0.030(3) 0.050(3) -0.020(3)
O10 0.062(3) 0.060(4) 0.061(3) -0.007(3) 0.041(3) -0.006(3)
O11 0.092(5) 0.100(5) 0.093(5) 0.013(4) 0.030(4) 0.043(4)
O12 0.080(4) 0.102(5) 0.065(3) -0.046(4) 0.043(3) -0.023(3)
O13 0.279(13) 0.145(8) 0.417(17) 0.136(9) 0.305(14) 0.167(10)
N1 0.054(3) 0.046(4) 0.053(3) 0.011(3) 0.037(3) 0.002(3)
N2 0.043(3) 0.062(4) 0.076(4) -0.013(3) 0.043(3) -0.035(3)
N3 0.046(3) 0.045(3) 0.047(3) -0.005(2) 0.030(2) -0.007(2)
N4 0.042(3) 0.042(3) 0.047(3) -0.003(2) 0.026(2) -0.004(2)
N5 0.050(3) 0.053(4) 0.072(4) 0.003(3) 0.040(3) -0.007(3)
N6 0.048(3) 0.057(4) 0.094(5) -0.011(3) 0.041(3) -0.015(4)
N7 0.028(2) 0.049(3) 0.045(3) -0.000(2) 0.018(2) 0.004(2)
N8 0.031(2) 0.048(3) 0.027(2) 0.004(2) 0.0124(19) 0.003(2)
N9 0.027(3) 0.064(4) 0.040(3) -0.002(2) 0.019(2) 0.013(3)
N10 0.034(2) 0.048(3) 0.037(3) 0.001(2) 0.019(2) 0.004(2)
N11 0.037(3) 0.043(3) 0.031(2) -0.006(2) 0.015(2) 0.003(2)
N12 0.034(3) 0.043(3) 0.044(3) -0.003(2) 0.014(2) 0.007(2)
N13 0.030(3) 0.044(3) 0.049(3) -0.005(2) 0.014(2) 0.013(2)
N14 0.032(2) 0.042(3) 0.038(3) -0.001(2) 0.018(2) 0.003(2)
C1 0.060(4) 0.082(6) 0.041(4) 0.029(4) 0.026(3) 0.027(4)
C2 0.065(5) 0.066(5) 0.055(4) 0.009(4) 0.037(4) 0.013(4)
C3 0.050(4) 0.044(4) 0.073(5) 0.009(3) 0.039(4) -0.006(4)
C4 0.046(4) 0.061(5) 0.073(5) -0.007(3) 0.039(4) -0.022(4)
C5 0.038(3) 0.055(5) 0.072(5) -0.007(3) 0.032(3) -0.021(4)
C6 0.059(4) 0.045(5) 0.075(5) 0.002(3) 0.046(4) -0.002(4)
C7 0.053(4) 0.049(4) 0.061(4) -0.005(3) 0.042(3) -0.004(3)
C8 0.049(4) 0.049(5) 0.067(5) -0.006(3) 0.040(4) -0.015(4)
C9 0.047(4) 0.047(4) 0.050(4) 0.007(3) 0.033(3) 0.012(3)
C10 0.052(4) 0.049(4) 0.048(4) -0.000(3) 0.025(3) -0.007(3)
C11 0.047(4) 0.042(4) 0.064(4) -0.007(3) 0.036(3) 0.001(3)
C12 0.037(3) 0.039(4) 0.061(4) 0.004(3) 0.028(3) 0.004(3)
C13 0.042(4) 0.054(5) 0.086(6) -0.002(3) 0.029(4) -0.001(4)
C14 0.026(3) 0.050(5) 0.059(4) 0.009(3) 0.021(3) 0.018(3)
C15 0.033(3) 0.052(4) 0.042(3) 0.001(3) 0.012(3) 0.023(3)
C16 0.027(3) 0.064(5) 0.042(3) -0.006(3) 0.023(3) 0.003(3)
C17 0.031(3) 0.072(5) 0.037(3) -0.006(3) 0.019(2) -0.003(3)
C18 0.045(4) 0.074(5) 0.045(4) -0.006(3) 0.028(3) -0.005(3)
C19 0.036(4) 0.108(7) 0.053(4) -0.017(4) 0.023(3) -0.026(4)
C20 0.039(4) 0.103(7) 0.035(3) -0.007(4) 0.017(3) -0.004(4)
C21 0.034(3) 0.099(6) 0.037(3) -0.002(4) 0.020(3) 0.003(4)
C22 0.028(3) 0.075(5) 0.033(3) -0.003(3) 0.006(2) 0.025(3)
C23 0.039(4) 0.109(9) 0.100(7) -0.003(5) -0.005(4) 0.035(6)
C24 0.039(4) 0.083(6) 0.035(3) -0.012(3) 0.009(3) 0.020(4)
C25 0.034(3) 0.051(4) 0.034(3) 0.001(3) 0.015(3) -0.002(3)
C26 0.028(3) 0.070(5) 0.037(3) -0.002(3) 0.016(2) 0.010(3)
C27 0.038(3) 0.061(5) 0.040(3) 0.002(3) 0.020(3) 0.014(3)
C28 0.034(3) 0.049(4) 0.040(3) 0.003(3) 0.023(3) 0.005(3)
C29 0.037(3) 0.051(4) 0.034(3) 0.004(3) 0.019(3) 0.006(3)
C30 0.035(3) 0.049(4) 0.042(3) 0.000(3) 0.018(3) 0.009(3)
C31 0.031(3) 0.050(4) 0.040(3) 0.001(3) 0.019(2) 0.003(3)
C32 0.041(3) 0.035(3) 0.036(3) 0.004(3) 0.018(3) 0.009(3)
C33 0.034(3) 0.052(4) 0.044(3) -0.009(3) 0.018(3) 0.009(3)
C34 0.035(3) 0.036(4) 0.043(3) -0.002(3) 0.016(3) 0.009(3)
C35 0.026(3) 0.044(4) 0.040(3) 0.004(2) 0.011(2) 0.005(3)
C36 0.033(3) 0.038(4) 0.037(3) 0.000(3) 0.016(3) -0.006(3)
C37 0.030(3) 0.038(3) 0.033(3) 0.003(2) 0.020(2) 0.006(2)
C38 0.026(3) 0.054(4) 0.039(3) 0.006(3) 0.019(2) 0.006(3)
C39 0.047(4) 0.048(4) 0.048(3) 0.008(3) 0.036(3) 0.012(3)
C40 0.051(4) 0.056(4) 0.082(5) 0.005(3) 0.046(4) 0.016(4)
C41 0.052(4) 0.085(6) 0.078(6) 0.023(4) 0.040(4) 0.048(5)
C42 0.046(4) 0.089(6) 0.059(4) 0.016(4) 0.033(3) 0.037(4)
C43 0.038(3) 0.071(5) 0.039(3) 0.010(3) 0.023(3) 0.009(3)
C44 0.031(3) 0.085(5) 0.016(3) -0.007(3) 0.004(2) -0.002(3)
C45 0.055(4) 0.038(4) 0.031(3) -0.002(3) 0.013(3) -0.004(3)
C46 0.050(3) 0.043(4) 0.037(3) 0.001(3) 0.026(3) 0.008(3)
C47 0.054(4) 0.048(4) 0.054(4) -0.001(3) 0.038(3) -0.001(3)
C48 0.043(4) 0.048(4) 0.059(4) -0.004(3) 0.028(3) -0.002(3)
C49 0.051(4) 0.076(5) 0.072(5) -0.019(4) 0.033(4) -0.016(4)
C50 0.073(5) 0.077(6) 0.073(5) 0.007(4) 0.049(5) -0.007(4)
C51 0.077(5) 0.059(5) 0.045(4) 0.013(4) 0.026(4) -0.007(3)
C52 0.072(5) 0.071(5) 0.044(4) -0.001(4) 0.018(4) -0.013(4)

loop_
_atom_type_symbol
_atom_type_scat_dispersion_real
_atom_type_scat_dispersion_imag
_atom_type_scat_Cromer_Mann_a1
_atom_type_scat_Cromer_Mann_a2
_atom_type_scat_Cromer_Mann_a3
_atom_type_scat_Cromer_Mann_a4
_atom_type_scat_Cromer_Mann_b1
_atom_type_scat_Cromer_Mann_b2
_atom_type_scat_Cromer_Mann_b3
_atom_type_scat_Cromer_Mann_b4
_atom_type_scat_Cromer_Mann_c
_atom_type_scat_source
_atom_type_scat_dispersion_source
C 0.01920 0.00962 2.31000 1.02000 1.58860 0.86500 20.84390 10.20750 0.56870 51.65120 0.215599998832 'International Tables Volume C Table 6.1.1.4 (pp. 500-502)' 'Henke, Gullikson and Davis, At. Data and Nucl. Data Tables, 1993, 54, 2'
Cl 0.36842 0.69938 11.46040 7.19640 6.25560 1.64550 0.01040 1.16620 18.51940 47.77840 -9.55739974976 'International Tables Volume C Table 6.1.1.4 (pp. 500-502)' 'Henke, Gullikson and Davis, At. Data and Nucl. Data Tables, 1993, 54, 2'
H 0.00000 0.00000 0.49300 0.32291 0.14019 0.04081 10.51090 26.12570 3.14236 57.79970 0.0030380000826 'International Tables Volume C Table 6.1.1.4 (pp. 500-502)' 'Henke, Gullikson and Davis, At. Data and Nucl. Data Tables, 1993, 54, 2'
O 0.05239 0.03376 3.04850 2.28680 1.54630 0.86700 13.27710 5.70110 0.32390 32.90890 0.250800013542 'International Tables Volume C Table 6.1.1.4 (pp. 500-502)' 'Henke, Gullikson and Davis, At. Data and Nucl. Data Tables, 1993, 54, 2'
N 0.03256 0.01839 12.21260 3.13220 2.01250 1.16630 0.00570 9.89330 28.99750 0.58260 -11.5290002823 'International Tables Volume C Table 6.1.1.4 (pp. 500-502)' 'Henke, Gullikson and Davis, At. Data and Nucl. Data Tables, 1993, 54, 2'
S 0.33536 0.55132 6.90530 5.20340 1.43790 1.58630 1.46790 22.21510 0.25360 56.17200 0.866900026798 'International Tables Volume C Table 6.1.1.4 (pp. 500-502)' 'Henke, Gullikson and Davis, At. Data and Nucl. Data Tables, 1993, 54, 2'

loop_
_geom_angle_atom_site_label_1
_geom_angle_atom_site_label_2
_geom_angle_atom_site_label_3
_geom_angle
_geom_angle_site_symmetry_1
_geom_angle_site_symmetry_3
_geom_angle_publ_flag
C14 S1 C12 87.4(3) . . ?
C36 S2 C34 88.1(3) . . ?
C1 O1 H1 109.5 . . ?
C23 O3 H3 109.5 . . ?
H6 O6 C45 106(7) . . ?
H10 O10 C49 120(2) . . ?
C52 O11 H11 109.5 . . ?
H13b O13 H13a 104.5 . . ?
C3 N1 C2 113.8(6) . . ?
C6 N1 C2 110.1(5) . . ?
C6 N1 C3 107.9(6) . . ?
H1a N1 C2 106(3) . . ?
H1a N1 C3 105(3) . . ?
H1a N1 C6 114(3) . . ?
C5 N2 C4 113.3(5) . . ?
C7 N2 C4 121.6(5) . . ?
C7 N2 C5 121.1(6) . . ?
C9 N3 C7 116.3(6) . . ?
C11 N4 C9 114.5(6) . . ?
C11 N5 H5 116.1(4) . . ?
C12 N5 H5 116.1(4) . . ?
C12 N5 C11 127.8(6) . . ?
C13 N6 C12 107.3(6) . . ?
C15 N7 H7 118.7(4) . . ?
C16 N7 H7 118.7(3) . . ?
C16 N7 C15 122.6(6) . . ?
C25 N8 C24 110.4(5) . . ?
C28 N8 C24 110.2(5) . . ?
C28 N8 C25 108.6(5) . . ?
H10 N8 C24 108(2) . . ?
H10 N8 C25 117(2) . . ?
H10 N8 C28 103(2) . . ?
C27 N9 C26 113.7(5) . . ?
C29 N9 C26 118.8(5) . . ?
C29 N9 C27 121.1(5) . . ?
C32 N10 C29 117.1(5) . . ?
C32 N11 C31 114.7(5) . . ?
C31 N12 H12 116.6(4) . . ?
C34 N12 H12 116.6(3) . . ?
C34 N12 C31 126.7(6) . . ?
C35 N13 C34 112.5(5) . . ?
C37 N14 H14 118.9(3) . . ?
C38 N14 H14 118.9(3) . . ?
C38 N14 C37 122.2(5) . . ?
H1b C1 O1 109.8(4) . . ?
H1c C1 O1 109.8(4) . . ?
H1c C1 H1b 108.2 . . ?
C2 C1 O1 109.6(6) . . ?
C2 C1 H1b 109.8(4) . . ?
C2 C1 H1c 109.8(4) . . ?
C1 C2 N1 114.1(6) . . ?
H2a C2 N1 108.7(4) . . ?
H2a C2 C1 108.7(4) . . ?
H2b C2 N1 108.7(4) . . ?
H2b C2 C1 108.7(5) . . ?
H2b C2 H2a 107.6 . . ?
H3a C3 N1 109.0(4) . . ?
H3b C3 N1 109.0(4) . . ?
H3b C3 H3a 107.8 . . ?
C4 C3 N1 112.8(6) . . ?
C4 C3 H3a 109.0(4) . . ?
C4 C3 H3b 109.0(4) . . ?
C3 C4 N2 111.2(6) . . ?
H4a C4 N2 109.4(4) . . ?
H4a C4 C3 109.4(4) . . ?
H4b C4 N2 109.4(4) . . ?
H4b C4 C3 109.4(4) . . ?
H4b C4 H4a 108.0 . . ?
H5a C5 N2 109.9(3) . . ?
H5b C5 N2 109.9(4) . . ?
H5b C5 H5a 108.3 . . ?
C6 C5 N2 108.9(6) . . ?
C6 C5 H5a 109.9(4) . . ?
C6 C5 H5b 109.9(4) . . ?
C5 C6 N1 110.3(5) . . ?
H6a C6 N1 109.6(4) . . ?
H6a C6 C5 109.6(4) . . ?
H6b C6 N1 109.6(4) . . ?
H6b C6 C5 109.6(4) . . ?
H6b C6 H6a 108.1 . . ?
N3 C7 N2 115.0(6) . . ?
C8 C7 N2 123.8(6) . . ?
C8 C7 N3 121.2(6) . . ?
H8 C8 C7 121.7(4) . . ?
C11 C8 C7 116.5(6) . . ?
C11 C8 H8 121.7(4) . . ?
N4 C9 N3 128.2(6) . . ?
C10 C9 N3 116.6(6) . . ?
C10 C9 N4 115.2(6) . . ?
H10a C10 C9 109.5 . . ?
H10b C10 C9 109.5 . . ?
H10b C10 H10a 109.5 . . ?
H10c C10 C9 109.5 . . ?
H10c C10 H10a 109.5 . . ?
H10c C10 H10b 109.5 . . ?
N5 C11 N4 116.3(6) . . ?
C8 C11 N4 123.1(6) . . ?
C8 C11 N5 120.5(6) . . ?
N5 C12 S1 124.2(5) . . ?
N6 C12 S1 118.2(6) . . ?
N6 C12 N5 117.6(6) . . ?
H13 C13 N6 121.3(4) . . ?
C14 C13 N6 117.4(7) . . ?
C14 C13 H13 121.3(5) . . ?
C13 C14 S1 109.7(6) . . ?
C15 C14 S1 118.1(4) . . ?
C15 C14 C13 131.9(6) . . ?
N7 C15 O2 121.9(7) . . ?
C14 C15 O2 122.4(6) . . ?
C14 C15 N7 115.7(6) . . ?
C17 C16 N7 120.2(6) . . ?
C21 C16 N7 119.4(7) . . ?
C21 C16 C17 120.4(7) . . ?
C16 C17 Cl1 121.2(5) . . ?
C18 C17 Cl1 118.4(6) . . ?
C18 C17 C16 120.4(6) . . ?
H18 C18 C17 120.7(4) . . ?
C19 C18 C17 118.6(8) . . ?
C19 C18 H18 120.7(6) . . ?
H19 C19 C18 119.9(6) . . ?
C20 C19 C18 120.3(8) . . ?
C20 C19 H19 119.9(4) . . ?
H20 C20 C19 119.1(4) . . ?
C21 C20 C19 121.8(7) . . ?
C21 C20 H20 119.1(5) . . ?
C20 C21 C16 118.4(8) . . ?
C22 C21 C16 120.7(7) . . ?
C22 C21 C20 120.7(6) . . ?
H22a C22 C21 109.5 . . ?
H22b C22 C21 109.5 . . ?
H22b C22 H22a 109.5 . . ?
H22c C22 C21 109.5 . . ?
H22c C22 H22a 109.5 . . ?
H22c C22 H22b 109.5 . . ?
H23a C23 O3 108.2(6) . . ?
H23b C23 O3 108.2(6) . . ?
H23b C23 H23a 107.35768857(2) . . ?
C24 C23 O3 116.3(8) . . ?
C24 C23 H23a 108.2(5) . . ?
C24 C23 H23b 108.2(6) . . ?
C23 C24 N8 113.0(6) . . ?
H24a C24 N8 109.0(3) . . ?
H24a C24 C23 109.0(5) . . ?
H24b C24 N8 109.0(4) . . ?
H24b C24 C23 109.0(6) . . ?
H24b C24 H24a 107.8 . . ?
H25a C25 N8 109.7(3) . . ?
H25b C25 N8 109.7(3) . . ?
H25b C25 H25a 108.2 . . ?
C26 C25 N8 110.0(5) . . ?
C26 C25 H25a 109.7(3) . . ?
C26 C25 H25b 109.7(4) . . ?
C25 C26 N9 112.5(5) . . ?
H26a C26 N9 109.1(4) . . ?
H26a C26 C25 109.1(4) . . ?
H26b C26 N9 109.1(4) . . ?
H26b C26 C25 109.1(4) . . ?
H26b C26 H26a 107.8 . . ?
H27a C27 N9 109.3(4) . . ?
H27b C27 N9 109.3(3) . . ?
H27b C27 H27a 108.0 . . ?
C28 C27 N9 111.4(6) . . ?
C28 C27 H27a 109.3(4) . . ?
C28 C27 H27b 109.3(3) . . ?
C27 C28 N8 112.0(5) . . ?
H28a C28 N8 109.2(3) . . ?
H28a C28 C27 109.2(4) . . ?
H28b C28 N8 109.2(3) . . ?
H28b C28 C27 109.2(4) . . ?
H28b C28 H28a 107.9 . . ?
N10 C29 N9 115.4(5) . . ?
C30 C29 N9 124.7(6) . . ?
C30 C29 N10 119.8(6) . . ?
H30 C30 C29 121.4(4) . . ?
C31 C30 C29 117.3(6) . . ?
C31 C30 H30 121.4(4) . . ?
N12 C31 N11 114.3(5) . . ?
C30 C31 N11 124.2(5) . . ?
C30 C31 N12 121.5(6) . . ?
N11 C32 N10 126.8(6) . . ?
C33 C32 N10 117.8(5) . . ?
C33 C32 N11 115.4(5) . . ?
H33a C33 C32 109.5 . . ?
H33b C33 C32 109.5 . . ?
H33b C33 H33a 109.5 . . ?
H33c C33 C32 109.5 . . ?
H33c C33 H33a 109.5 . . ?
H33c C33 H33b 109.5 . . ?
N12 C34 S2 123.5(5) . . ?
N13 C34 S2 114.0(4) . . ?
N13 C34 N12 122.4(5) . . ?
H35 C35 N13 122.4(3) . . ?
C36 C35 N13 115.1(5) . . ?
C36 C35 H35 122.4(4) . . ?
C35 C36 S2 110.2(5) . . ?
C37 C36 S2 118.2(4) . . ?
C37 C36 C35 131.3(6) . . ?
N14 C37 O4 121.2(5) . . ?
C36 C37 O4 120.9(5) . . ?
C36 C37 N14 117.8(5) . . ?
C39 C38 N14 120.5(5) . . ?
C43 C38 N14 120.1(6) . . ?
C43 C38 C39 119.3(6) . . ?
C38 C39 Cl2 120.5(5) . . ?
C40 C39 Cl2 118.7(6) . . ?
C40 C39 C38 120.7(7) . . ?
H40 C40 C39 120.6(5) . . ?
C41 C40 C39 118.8(8) . . ?
C41 C40 H40 120.6(5) . . ?
H41 C41 C40 119.1(5) . . ?
C42 C41 C40 121.8(7) . . ?
C42 C41 H41 119.1(5) . . ?
H42 C42 C41 119.6(5) . . ?
C43 C42 C41 120.8(7) . . ?
C43 C42 H42 119.6(5) . . ?
C42 C43 C38 118.5(7) . . ?
C44 C43 C38 118.3(6) . . ?
C44 C43 C42 123.1(6) . . ?
H44a C44 C43 109.5 . . ?
H44b C44 C43 109.5 . . ?
H44b C44 H44a 109.5 . . ?
H44c C44 C43 109.5 . . ?
H44c C44 H44a 109.5 . . ?
H44c C44 H44b 109.5 . . ?
O6 C45 O5 121.7(6) . . ?
C46 C45 O5 124.3(6) . . ?
C46 C45 O6 113.8(6) . . ?
H46a C46 C45 108.5(3) . . ?
H46b C46 C45 108.5(4) . . ?
H46b C46 H46a 107.5 . . ?
C47 C46 C45 114.9(5) . . ?
C47 C46 H46a 108.5(3) . . ?
C47 C46 H46b 108.5(4) . . ?
H47a C47 C46 109.0(4) . . ?
H47b C47 C46 109.0(3) . . ?
H47b C47 H47a 107.8 . . ?
C48 C47 C46 113.0(5) . . ?
C48 C47 H47a 109.0(4) . . ?
C48 C47 H47b 109.0(3) . . ?
O8 C48 O7 123.7(6) . . ?
C47 C48 O7 117.6(6) . . ?
C47 C48 O8 118.6(6) . . ?
O10 C49 O9 123.7(7) . . ?
C50 C49 O9 119.0(7) . . ?
C50 C49 O10 117.2(6) . . ?
H50a C50 C49 108.8(5) . . ?
H50b C50 C49 108.8(5) . . ?
H50b C50 H50a 107.7 . . ?
C51 C50 C49 113.8(6) . . ?
C51 C50 H50a 108.8(4) . . ?
C51 C50 H50b 108.8(4) . . ?
H51a C51 C50 108.5(4) . . ?
H51b C51 C50 108.5(4) . . ?
H51b C51 H51a 107.5 . . ?
C52 C51 C50 114.9(7) . . ?
C52 C51 H51a 108.5(4) . . ?
C52 C51 H51b 108.5(4) . . ?
O12 C52 O11 118.9(8) . . ?
C51 C52 O11 119.2(8) . . ?
C51 C52 O12 121.9(8) . . ?
N8 H10 O10 173(4) . . ?
H14b O14 H14a 104.5 . . ?

loop_
_geom_bond_atom_site_label_1
_geom_bond_atom_site_label_2
_geom_bond_distance
_geom_bond_site_symmetry_2
_geom_bond_publ_flag
Cl1 C17 1.726(6) . ?
Cl2 C39 1.721(7) . ?
S1 C12 1.710(7) . ?
S1 C14 1.741(6) . ?
S2 C34 1.748(6) . ?
S2 C36 1.743(6) . ?
O1 H1 0.8200 . ?
O1 C1 1.405(10) . ?
O2 C15 1.227(8) . ?
O3 H3 0.8200 . ?
O3 C23 1.311(11) . ?
O4 C37 1.240(6) . ?
O5 C45 1.237(8) . ?
O6 C45 1.321(8) . ?
O6 H6 0.99(11) . ?
O7 C48 1.244(7) . ?
O8 C48 1.263(8) . ?
O9 C49 1.250(9) . ?
O10 C49 1.299(8) . ?
O10 H10 1.26(5) . ?
O11 H11 0.8200 . ?
O11 C52 1.314(10) . ?
O12 C52 1.227(9) . ?
O13 H13a 0.8500 . ?
O13 H13b 0.8500 . ?
N1 C2 1.478(9) . ?
N1 C3 1.498(8) . ?
N1 C6 1.510(8) . ?
N1 H1a 1.03(6) . ?
N2 C4 1.458(8) . ?
N2 C5 1.492(8) . ?
N2 C7 1.353(9) . ?
N3 C7 1.359(8) . ?
N3 C9 1.323(9) . ?
N4 C9 1.325(8) . ?
N4 C11 1.372(8) . ?
N5 H5 0.8600 . ?
N5 C11 1.358(8) . ?
N5 C12 1.391(9) . ?
N6 C12 1.306(9) . ?
N6 C13 1.379(10) . ?
N7 H7 0.8600 . ?
N7 C15 1.360(8) . ?
N7 C16 1.426(9) . ?
N8 C24 1.501(7) . ?
N8 C25 1.495(8) . ?
N8 C28 1.474(7) . ?
N8 H10 1.31(5) . ?
N9 C26 1.468(7) . ?
N9 C27 1.445(8) . ?
N9 C29 1.357(7) . ?
N10 C29 1.383(8) . ?
N10 C32 1.317(7) . ?
N11 C31 1.327(8) . ?
N11 C32 1.346(8) . ?
N12 H12 0.8600 . ?
N12 C31 1.377(7) . ?
N12 C34 1.355(8) . ?
N13 C34 1.291(8) . ?
N13 C35 1.359(8) . ?
N14 H14 0.8600 . ?
N14 C37 1.337(7) . ?
N14 C38 1.409(8) . ?
C1 H1b 0.9700 . ?
C1 H1c 0.9700 . ?
C1 C2 1.510(10) . ?
C2 H2a 0.9700 . ?
C2 H2b 0.9700 . ?
C3 H3a 0.9700 . ?
C3 H3b 0.9700 . ?
C3 C4 1.511(10) . ?
C4 H4a 0.9700 . ?
C4 H4b 0.9700 . ?
C5 H5a 0.9700 . ?
C5 H5b 0.9700 . ?
C5 C6 1.527(10) . ?
C6 H6a 0.9700 . ?
C6 H6b 0.9700 . ?
C7 C8 1.403(10) . ?
C8 H8 0.9300 . ?
C8 C11 1.371(10) . ?
C9 C10 1.513(9) . ?
C10 H10a 0.9600 . ?
C10 H10b 0.9600 . ?
C10 H10c 0.9600 . ?
C13 H13 0.9300 . ?
C13 C14 1.340(10) . ?
C14 C15 1.477(10) . ?
C16 C17 1.384(10) . ?
C16 C21 1.399(9) . ?
C17 C18 1.396(10) . ?
C18 H18 0.9300 . ?
C18 C19 1.377(10) . ?
C19 H19 0.9300 . ?
C19 C20 1.390(12) . ?
C20 H20 0.9300 . ?
C20 C21 1.358(12) . ?
C21 C22 1.541(11) . ?
C22 H22a 0.9600 . ?
C22 H22b 0.9600 . ?
C22 H22c 0.9600 . ?
C23 H23a 0.9700 . ?
C23 H23b 0.9700 . ?
C23 C24 1.527(10) . ?
C24 H24a 0.9700 . ?
C24 H24b 0.9700 . ?
C25 H25a 0.9700 . ?
C25 H25b 0.9700 . ?
C25 C26 1.507(8) . ?
C26 H26a 0.9700 . ?
C26 H26b 0.9700 . ?
C27 H27a 0.9700 . ?
C27 H27b 0.9700 . ?
C27 C28 1.501(9) . ?
C28 H28a 0.9700 . ?
C28 H28b 0.9700 . ?
C29 C30 1.374(8) . ?
C30 H30 0.9300 . ?
C30 C31 1.379(9) . ?
C32 C33 1.518(8) . ?
C33 H33a 0.9600 . ?
C33 H33b 0.9600 . ?
C33 H33c 0.9600 . ?
C35 H35 0.9300 . ?
C35 C36 1.349(8) . ?
C36 C37 1.462(8) . ?
C38 C39 1.396(10) . ?
C38 C43 1.400(9) . ?
C39 C40 1.384(10) . ?
C40 H40 0.9300 . ?
C40 C41 1.372(11) . ?
C41 H41 0.9300 . ?
C41 C42 1.349(13) . ?
C42 H42 0.9300 . ?
C42 C43 1.399(10) . ?
C43 C44 1.567(10) . ?
C44 H44a 0.9600 . ?
C44 H44b 0.9600 . ?
C44 H44c 0.9600 . ?
C45 C46 1.483(8) . ?
C46 H46a 0.9700 . ?
C46 H46b 0.9700 . ?
C46 C47 1.501(8) . ?
C47 H47a 0.9700 . ?
C47 H47b 0.9700 . ?
C47 C48 1.524(9) . ?
C49 C50 1.506(11) . ?
C50 H50a 0.9700 . ?
C50 H50b 0.9700 . ?
C50 C51 1.556(11) . ?
C51 H51a 0.9700 . ?
C51 H51b 0.9700 . ?
C51 C52 1.431(10) . ?
O14 H14a 0.8500 . ?
O14 H14b 0.8500 . ?

loop_
_geom_torsion_atom_site_label_1
_geom_torsion_atom_site_label_2
_geom_torsion_atom_site_label_3
_geom_torsion_atom_site_label_4
_geom_torsion
_geom_torsion_site_symmetry_1
_geom_torsion_site_symmetry_2
_geom_torsion_site_symmetry_3
_geom_torsion_site_symmetry_4
_geom_torsion_publ_flag
Cl1 C17 C16 N7 0.4(6) . . . . ?
Cl1 C17 C16 C21 -179.9(5) . . . . ?
Cl1 C17 C18 C19 -178.8(5) . . . . ?
Cl2 C39 C38 N14 0.1(5) . . . . ?
Cl2 C39 C38 C43 -177.2(5) . . . . ?
Cl2 C39 C40 C41 179.0(5) . . . . ?
S1 C12 N5 C11 12.8(8) . . . . ?
S1 C12 N6 C13 0.3(6) . . . . ?
S1 C14 C13 N6 -0.5(6) . . . . ?
S1 C14 C15 O2 10.7(6) . . . . ?
S1 C14 C15 N7 -167.2(5) . . . . ?
S2 C34 N12 C31 -11.6(7) . . . . ?
S2 C34 N13 C35 1.2(6) . . . . ?
S2 C36 C35 N13 0.0(5) . . . . ?
S2 C36 C37 O4 -11.1(5) . . . . ?
S2 C36 C37 N14 167.4(4) . . . . ?
O1 C1 C2 N1 -71.7(7) . . . . ?
O2 C15 N7 C16 -4.5(8) . . . . ?
O2 C15 C14 C13 -176.1(7) . . . . ?
O3 C23 C24 N8 101.3(9) . . . . ?
O4 C37 N14 C38 5.4(7) . . . . ?
O4 C37 C36 C35 175.4(6) . . . . ?
O5 C45 C46 C47 147.1(7) . . . . ?
O6 C45 C46 C47 -37.8(6) . . . . ?
O7 C48 C47 C46 16.0(7) . . . . ?
O8 C48 C47 C46 -162.3(6) . . . . ?
O9 C49 C50 C51 161.2(8) . . . . ?
O10 C49 C50 C51 -16.0(8) . . . . ?
O11 C52 C51 C50 -20.3(8) . . . . ?
O12 C52 C51 C50 159.1(7) . . . . ?
N1 C3 C4 N2 53.8(7) . . . . ?
N1 C6 C5 N2 -59.5(6) . . . . ?
N2 C7 N3 C9 -175.7(6) . . . . ?
N2 C7 C8 C11 175.0(7) . . . . ?
N3 C7 C8 C11 -4.7(8) . . . . ?
N3 C9 N4 C11 -2.4(8) . . . . ?
N4 C11 N5 C12 -4.6(8) . . . . ?
N4 C11 C8 C7 1.8(8) . . . . ?
N5 C11 C8 C7 -176.7(7) . . . . ?
N5 C12 N6 C13 -177.9(7) . . . . ?
N6 C13 C14 C15 -174.1(6) . . . . ?
N7 C15 C14 C13 6.0(8) . . . . ?
N7 C16 C17 C18 -177.4(5) . . . . ?
N7 C16 C21 C20 176.9(6) . . . . ?
N7 C16 C21 C22 0.7(6) . . . . ?
N8 C25 C26 N9 -54.4(6) . . . . ?
N8 C28 C27 N9 55.5(6) . . . . ?
N9 C29 N10 C32 176.1(6) . . . . ?
N9 C29 C30 C31 -174.3(7) . . . . ?
N10 C29 C30 C31 3.6(7) . . . . ?
N10 C32 N11 C31 -0.6(8) . . . . ?
N11 C31 N12 C34 8.8(8) . . . . ?
N11 C31 C30 C29 -4.0(8) . . . . ?
N12 C31 C30 C29 176.4(7) . . . . ?
N12 C34 N13 C35 -178.8(7) . . . . ?
N13 C35 C36 C37 173.8(5) . . . . ?
N14 C37 C36 C35 -6.1(8) . . . . ?
N14 C38 C39 C40 177.3(6) . . . . ?
N14 C38 C43 C42 -178.4(6) . . . . ?
N14 C38 C43 C44 4.0(6) . . . . ?
C16 C17 C18 C19 -0.9(7) . . . . ?
C16 C21 C20 C19 1.9(7) . . . . ?
C17 C18 C19 C20 0.1(7) . . . . ?
C18 C19 C20 C21 -0.6(8) . . . . ?
C19 C20 C21 C22 178.2(6) . . . . ?
C38 C39 C40 C41 1.8(7) . . . . ?
C38 C43 C42 C41 0.5(7) . . . . ?
C39 C40 C41 C42 -2.4(8) . . . . ?
C40 C41 C42 C43 1.3(8) . . . . ?
C41 C42 C43 C44 178.0(6) . . . . ?
C45 C46 C47 C48 -69.8(6) . . . . ?
C49 C50 C51 C52 -60.8(8) . . . . ?
